data_7112007
loop_
_publ_author_name
'Ying-Ying Zhang'
'Yue-Jian Lin'
'Guo-Xin Jin'

_publ_section_title
;
 Nano-sized heterometallic macrocycles based on 4-pyridinylboron-capped
 iron(II) clathrochelates: syntheses, structures and properties
;
_journal_name_full Chem.Commun.
_journal_page_first 2327
_journal_paper_doi 10.1039/c3cc49038f
_journal_volume 50
_journal_year 2014
_chemical_formula_sum 'C52 H70 B2 Cl12 Fe Ir2 N8 O6'
_chemical_formula_weight 1790.43
_chemical_name_systematic
; 
 ? 
;
_space_group_IT_number 2
_symmetry_cell_setting triclinic
_symmetry_space_group_name_Hall '-P 1'
_symmetry_space_group_name_H-M 'P -1'
_atom_sites_solution_hydrogens geom
_atom_sites_solution_primary direct
_atom_sites_solution_secondary difmap
_audit_creation_method SHELXL-97
_cell_angle_alpha 106.900(3)
_cell_angle_beta 90.895(4)
_cell_angle_gamma 93.715(4)
_cell_formula_units_Z 2
_cell_length_a 10.557(2)
_cell_length_b 16.941(4)
_cell_length_c 20.082(5)
_cell_measurement_temperature 173(2)
_cell_volume 3427.0(13)
_computing_structure_refinement 'SHELXL-97 (Sheldrick, 1997)'
_computing_structure_solution 'SHELXS-97 (Sheldrick, 1990)'
_diffrn_ambient_temperature 173(2)
_diffrn_measured_fraction_theta_full 0.986
_diffrn_measured_fraction_theta_max 0.986
_diffrn_measurement_device_type 'Bruker APEX-II CCD'
_diffrn_measurement_method '\f and \w scans'
_diffrn_radiation_monochromator graphite
_diffrn_radiation_source 'fine-focus sealed tube'
_diffrn_radiation_type MoK\a
_diffrn_radiation_wavelength 0.71073
_diffrn_reflns_av_R_equivalents 0.0530
_diffrn_reflns_av_sigmaI/netI 0.0950
_diffrn_reflns_limit_h_max 12
_diffrn_reflns_limit_h_min -12
_diffrn_reflns_limit_k_max 20
_diffrn_reflns_limit_k_min -15
_diffrn_reflns_limit_l_max 23
_diffrn_reflns_limit_l_min -23
_diffrn_reflns_number 20021
_diffrn_reflns_theta_full 25.01
_diffrn_reflns_theta_max 25.01
_diffrn_reflns_theta_min 1.06
_exptl_absorpt_coefficient_mu 4.601
_exptl_absorpt_correction_T_max 0.7389
_exptl_absorpt_correction_T_min 0.4597
_exptl_absorpt_correction_type multi-scan
_exptl_absorpt_process_details sadabs
_exptl_crystal_density_diffrn 1.735
_exptl_crystal_density_method 'not measured'
_exptl_crystal_F_000 1760
_exptl_crystal_size_max 0.20
_exptl_crystal_size_mid 0.14
_exptl_crystal_size_min 0.07
_refine_diff_density_max 3.097
_refine_diff_density_min -2.496
_refine_diff_density_rms 0.280
_refine_ls_extinction_method none
_refine_ls_goodness_of_fit_ref 1.065
_refine_ls_hydrogen_treatment mixed
_refine_ls_matrix_type full
_refine_ls_number_parameters 743
_refine_ls_number_reflns 11925
_refine_ls_number_restraints 109
_refine_ls_restrained_S_all 1.068
_refine_ls_R_factor_all 0.0926
_refine_ls_R_factor_gt 0.0629
_refine_ls_shift/su_max 0.002
_refine_ls_shift/su_mean 0.000
_refine_ls_structure_factor_coef Fsqd
_refine_ls_weighting_details 'calc w=1/[\s^2^(Fo^2^)+(0.1283P)^2^+0.0000P] where P=(Fo^2^+2Fc^2^)/3'
_refine_ls_weighting_scheme calc
_refine_ls_wR_factor_gt 0.1746
_refine_ls_wR_factor_ref 0.2108
_reflns_number_gt 8233
_reflns_number_total 11925
_reflns_threshold_expression >2sigma(I)
_cod_data_source_file c3cc49038f.txt
_cod_data_source_block mo30321a
_cod_original_sg_symbol_H-M P-1
_cod_database_code 7112007

loop_
_symmetry_equiv_pos_as_xyz
'x, y, z'
'-x, -y, -z'

loop_
_atom_site_label
_atom_site_type_symbol
_atom_site_fract_x
_atom_site_fract_y
_atom_site_fract_z
_atom_site_U_iso_or_equiv
_atom_site_adp_type
_atom_site_occupancy
_atom_site_symmetry_multiplicity
_atom_site_calc_flag
_atom_site_refinement_flags
Ir1 Ir 1.03554(4) 1.06805(3) 1.33611(2) 0.02086(16) Uani 1 1 d .
Ir2 Ir -0.14815(4) 0.41673(3) 0.63352(2) 0.01880(16) Uani 1 1 d .
Fe1 Fe 0.45040(15) 0.73208(10) 0.98751(8) 0.0192(4) Uani 1 1 d .
Cl1 Cl 1.1986(3) 1.0426(2) 1.25224(18) 0.0355(8) Uani 1 1 d .
Cl2 Cl 1.0899(3) 0.95002(18) 1.37044(16) 0.0274(7) Uani 1 1 d .
Cl3 Cl -0.3064(3) 0.4463(2) 0.72004(16) 0.0319(7) Uani 1 1 d .
Cl4 Cl -0.1842(3) 0.54561(19) 0.61142(17) 0.0298(7) Uani 1 1 d .
Cl5 Cl 0.6670(6) 0.7089(5) 0.7977(4) 0.113(3) Uani 1 1 d .
Cl6 Cl 0.8692(9) 0.7026(6) 0.8932(5) 0.159(4) Uani 1 1 d D
Cl7 Cl 0.4440(5) 0.6694(3) 0.6585(3) 0.0665(13) Uani 1 1 d .
Cl8 Cl 0.4036(6) 0.4916(4) 0.5976(5) 0.114(3) Uani 1 1 d .
Cl9 Cl 0.3629(4) 0.2605(5) 0.6487(3) 0.097(2) Uani 1 1 d .
Cl10 Cl 0.3095(8) 0.3515(7) 0.7880(5) 0.167(4) Uani 1 1 d U
Cl11 Cl 0.4825(5) 0.0934(4) 0.4552(4) 0.097(2) Uani 1 1 d .
Cl12 Cl 0.5179(5) -0.0497(4) 0.3374(4) 0.107(2) Uani 1 1 d .
N1 N 0.9182(9) 0.9841(6) 1.2578(5) 0.024(2) Uani 1 1 d .
N2 N -0.0176(9) 0.4869(6) 0.7144(5) 0.018(2) Uiso 1 1 d .
N3 N 0.5644(9) 0.8210(6) 0.9833(5) 0.025(2) Uani 1 1 d .
N4 N 0.3796(9) 0.7628(6) 0.9111(5) 0.022(2) Uani 1 1 d .
N5 N 0.5901(10) 0.6945(7) 1.0291(5) 0.031(3) Uani 1 1 d .
N6 N 0.4681(8) 0.6274(6) 0.9219(5) 0.019(2) Uani 1 1 d .
N7 N 0.4207(10) 0.7979(6) 1.0802(5) 0.028(2) Uani 1 1 d .
N8 N 0.2788(10) 0.6910(6) 0.9996(5) 0.023(2) Uani 1 1 d .
O1 O 0.6585(8) 0.8577(6) 1.0328(5) 0.035(2) Uani 1 1 d .
O2 O 0.6642(8) 0.7402(5) 1.0836(4) 0.028(2) Uani 1 1 d .
O3 O 0.5118(7) 0.8458(5) 1.1246(4) 0.0217(18) Uani 1 1 d .
O4 O 0.2061(8) 0.6393(5) 0.9468(4) 0.026(2) Uani 1 1 d .
O5 O 0.2813(7) 0.7185(5) 0.8682(4) 0.0228(18) Uani 1 1 d .
O6 O 0.3799(8) 0.5885(5) 0.8686(4) 0.028(2) Uani 1 1 d .
B1 B 0.6454(14) 0.8307(9) 1.0976(8) 0.027(3) Uani 1 1 d .
B2 B 0.2597(14) 0.6291(10) 0.8765(8) 0.031(4) Uani 1 1 d .
C1 C 0.5450(12) 0.8592(8) 0.9385(7) 0.031(3) Uani 1 1 d .
C2 C 0.4329(12) 0.8195(8) 0.8914(6) 0.027(3) Uani 1 1 d .
C3 C 0.4019(13) 0.8466(9) 0.8309(7) 0.036(4) Uani 1 1 d .
H3A H 0.3202 0.8730 0.8383 0.043 Uiso 1 1 calc R
H3B H 0.3900 0.7974 0.7895 0.043 Uiso 1 1 calc R
C4 C 0.5017(14) 0.9068(10) 0.8161(8) 0.042(4) Uani 1 1 d .
H4A H 0.5730 0.8759 0.7927 0.051 Uiso 1 1 calc R
H4B H 0.4647 0.9344 0.7840 0.051 Uiso 1 1 calc R
C5 C 0.5504(14) 0.9695(9) 0.8796(8) 0.041(4) Uani 1 1 d .
H5A H 0.4784 0.9997 0.9029 0.049 Uiso 1 1 calc R
H5B H 0.6094 1.0098 0.8664 0.049 Uiso 1 1 calc R
C6 C 0.6188(15) 0.9359(8) 0.9311(8) 0.040(4) Uani 1 1 d .
H6A H 0.6279 0.9785 0.9769 0.048 Uiso 1 1 calc R
H6B H 0.7049 0.9219 0.9148 0.048 Uiso 1 1 calc R
C7 C 0.6290(11) 0.6230(8) 0.9956(7) 0.028(3) Uani 1 1 d .
C8 C 0.5545(10) 0.5799(7) 0.9347(6) 0.020(2) Uani 1 1 d U
C9 C 0.5716(13) 0.4916(8) 0.8936(7) 0.032(3) Uani 1 1 d .
H9A H 0.5980 0.4905 0.8463 0.039 Uiso 1 1 calc R
H9B H 0.4887 0.4593 0.8888 0.039 Uiso 1 1 calc R
C10 C 0.6703(17) 0.4491(11) 0.9264(10) 0.061(5) Uani 1 1 d .
H10A H 0.6322 0.4299 0.9642 0.073 Uiso 1 1 calc R
H10B H 0.6999 0.4007 0.8908 0.073 Uiso 1 1 calc R
C11 C 0.7790(13) 0.5118(9) 0.9549(8) 0.038(3) Uani 1 1 d U
H11A H 0.8134 0.5313 0.9163 0.046 Uiso 1 1 calc R
H11B H 0.8471 0.4844 0.9721 0.046 Uiso 1 1 calc R
C12 C 0.7463(12) 0.5868(9) 1.0135(8) 0.036(3) Uani 1 1 d .
H12A H 0.7328 0.5702 1.0564 0.043 Uiso 1 1 calc R
H12B H 0.8184 0.6293 1.0229 0.043 Uiso 1 1 calc R
C13 C 0.3123(12) 0.7886(8) 1.1050(7) 0.031(3) Uani 1 1 d U
C14 C 0.2230(11) 0.7268(7) 1.0558(6) 0.022(3) Uani 1 1 d U
C15 C 0.0916(13) 0.7114(9) 1.0726(7) 0.038(3) Uani 1 1 d .
H15A H 0.0365 0.7397 1.0479 0.045 Uiso 1 1 calc R
H15B H 0.0681 0.6513 1.0543 0.045 Uiso 1 1 calc R
C16 C 0.065(2) 0.7379(14) 1.1459(10) 0.084(7) Uani 1 1 d U
H16A H -0.0277 0.7441 1.1503 0.101 Uiso 1 1 calc R
H16B H 0.0856 0.6936 1.1665 0.101 Uiso 1 1 calc R
C17 C 0.1309(16) 0.8136(11) 1.1858(9) 0.062(5) Uani 1 1 d .
H17A H 0.1127 0.8212 1.2354 0.074 Uiso 1 1 calc R
H17B H 0.0939 0.8593 1.1725 0.074 Uiso 1 1 calc R
C18 C 0.2736(14) 0.8237(10) 1.1804(7) 0.040(4) Uani 1 1 d .
H18A H 0.3152 0.7946 1.2100 0.048 Uiso 1 1 calc R
H18B H 0.3025 0.8831 1.1977 0.048 Uiso 1 1 calc R
C19 C 0.9050(13) 0.9963(9) 1.1946(7) 0.033(3) Uiso 1 1 d .
H19 H 0.9531 1.0410 1.1853 0.039 Uiso 1 1 calc R
C20 C 0.8238(13) 0.9456(9) 1.1434(8) 0.038(4) Uani 1 1 d .
H20 H 0.8260 0.9525 1.0981 0.046 Uiso 1 1 calc R
C21 C 0.7394(12) 0.8854(8) 1.1543(6) 0.029(3) Uani 1 1 d U
C22 C 0.7541(12) 0.8745(8) 1.2221(7) 0.030(3) Uiso 1 1 d .
H22 H 0.7042 0.8321 1.2338 0.036 Uiso 1 1 calc R
C23 C 0.8409(13) 0.9257(9) 1.2706(7) 0.034(3) Uani 1 1 d .
H23 H 0.8454 0.9185 1.3157 0.041 Uiso 1 1 calc R
C24 C -0.0198(10) 0.4790(7) 0.7784(6) 0.021(3) Uani 1 1 d U
H24 H -0.0817 0.4419 0.7894 0.025 Uiso 1 1 calc R
C25 C 0.0687(13) 0.5253(10) 0.8292(7) 0.039(4) Uani 1 1 d .
H25 H 0.0662 0.5176 0.8742 0.047 Uiso 1 1 calc R
C26 C 0.1600(12) 0.5817(8) 0.8180(6) 0.027(3) Uani 1 1 d .
C27 C 0.1501(11) 0.5890(8) 0.7522(7) 0.028(3) Uani 1 1 d .
H27 H 0.2043 0.6305 0.7417 0.034 Uiso 1 1 calc R
C28 C 0.0689(11) 0.5419(8) 0.7002(7) 0.025(3) Uani 1 1 d .
H28 H 0.0730 0.5475 0.6545 0.030 Uiso 1 1 calc R
C29 C 1.0020(15) 1.1935(9) 1.3420(8) 0.041(4) Uani 1 1 d .
C30 C 0.8900(13) 1.1567(8) 1.3659(7) 0.033(3) Uani 1 1 d U
C31 C 0.9290(11) 1.1292(7) 1.4249(6) 0.022(3) Uani 1 1 d .
C32 C 1.0727(12) 1.1529(7) 1.4410(6) 0.026(3) Uani 1 1 d .
C33 C 1.1077(12) 1.1936(8) 1.3887(7) 0.031(3) Uani 1 1 d .
C34 C 1.0141(16) 1.2337(10) 1.2858(9) 0.053(4) Uani 1 1 d .
H34A H 0.9538 1.2055 1.2474 0.079 Uiso 1 1 calc R
H34B H 1.1008 1.2303 1.2690 0.079 Uiso 1 1 calc R
H34C H 0.9956 1.2919 1.3039 0.079 Uiso 1 1 calc R
C35 C 0.7651(14) 1.1511(10) 1.3319(9) 0.048(4) Uani 1 1 d .
H35A H 0.7194 1.0984 1.3305 0.072 Uiso 1 1 calc R
H35B H 0.7753 1.1544 1.2843 0.072 Uiso 1 1 calc R
H35C H 0.7168 1.1969 1.3581 0.072 Uiso 1 1 calc R
C36 C 0.8419(13) 1.0932(9) 1.4651(7) 0.037(3) Uani 1 1 d U
H36A H 0.8112 1.1373 1.5034 0.056 Uiso 1 1 calc R
H36B H 0.8859 1.0548 1.4839 0.056 Uiso 1 1 calc R
H36C H 0.7697 1.0634 1.4349 0.056 Uiso 1 1 calc R
C37 C 1.1444(15) 1.1371(10) 1.4980(7) 0.051(4) Uani 1 1 d .
H37A H 1.2321 1.1273 1.4843 0.077 Uiso 1 1 calc R
H37B H 1.1051 1.0883 1.5085 0.077 Uiso 1 1 calc R
H37C H 1.1443 1.1852 1.5394 0.077 Uiso 1 1 calc R
C38 C 1.2610(18) 1.2227(11) 1.3874(10) 0.071(6) Uani 1 1 d .
H38A H 1.3121 1.1869 1.4056 0.106 Uiso 1 1 calc R
H38B H 1.2772 1.2802 1.4163 0.106 Uiso 1 1 calc R
H38C H 1.2841 1.2184 1.3394 0.106 Uiso 1 1 calc R
C39 C -0.0629(12) 0.3004(8) 0.6148(7) 0.029(3) Uani 1 1 d U
C40 C -0.1996(13) 0.2863(7) 0.6046(7) 0.028(3) Uani 1 1 d .
C41 C -0.2393(12) 0.3195(8) 0.5488(6) 0.028(3) Uani 1 1 d U
C42 C -0.1245(13) 0.3524(8) 0.5247(7) 0.035(3) Uani 1 1 d .
C43 C -0.0261(12) 0.3415(8) 0.5658(7) 0.028(3) Uani 1 1 d U
C44 C 0.0186(12) 0.2718(8) 0.6679(7) 0.033(3) Uani 1 1 d U
H44A H 0.0985 0.3064 0.6791 0.050 Uiso 1 1 calc R
H44B H 0.0367 0.2139 0.6473 0.050 Uiso 1 1 calc R
H44C H -0.0284 0.2771 0.7105 0.050 Uiso 1 1 calc R
C45 C -0.2844(14) 0.2426(8) 0.6417(7) 0.036(3) Uani 1 1 d U
H45A H -0.2432 0.1952 0.6485 0.053 Uiso 1 1 calc R
H45B H -0.3639 0.2233 0.6143 0.053 Uiso 1 1 calc R
H45C H -0.3026 0.2804 0.6872 0.053 Uiso 1 1 calc R
C46 C -0.3716(11) 0.3106(8) 0.5214(7) 0.027(3) Uani 1 1 d U
H46A H -0.3806 0.3470 0.4918 0.041 Uiso 1 1 calc R
H46B H -0.4290 0.3258 0.5602 0.041 Uiso 1 1 calc R
H46C H -0.3929 0.2531 0.4938 0.041 Uiso 1 1 calc R
C47 C -0.1300(13) 0.3876(8) 0.4670(7) 0.030(3) Uani 1 1 d .
H47A H -0.0585 0.4290 0.4716 0.045 Uiso 1 1 calc R
H47B H -0.2100 0.4139 0.4673 0.045 Uiso 1 1 calc R
H47C H -0.1251 0.3437 0.4230 0.045 Uiso 1 1 calc R
C48 C 0.1175(11) 0.3698(7) 0.5572(7) 0.026(3) Uani 1 1 d .
H48A H 0.1564 0.3253 0.5228 0.039 Uiso 1 1 calc R
H48B H 0.1641 0.3820 0.6021 0.039 Uiso 1 1 calc R
H48C H 0.1208 0.4195 0.5415 0.039 Uiso 1 1 calc R
C49 C 0.8023(17) 0.6492(11) 0.8154(8) 0.065(5) Uani 1 1 d D
H49A H 0.7701 0.5933 0.8162 0.078 Uiso 1 1 calc R
H49B H 0.8653 0.6433 0.7786 0.078 Uiso 1 1 calc R
C50 C 0.490(2) 0.5756(12) 0.6610(12) 0.084(7) Uani 1 1 d .
H50A H 0.4760 0.5697 0.7080 0.101 Uiso 1 1 calc R
H50B H 0.5817 0.5730 0.6524 0.101 Uiso 1 1 calc R
C51 C 0.401(3) 0.345(2) 0.7255(16) 0.156(13) Uani 1 1 d U
H51A H 0.4881 0.3412 0.7419 0.187 Uiso 1 1 calc R
H51B H 0.3998 0.3975 0.7126 0.187 Uiso 1 1 calc R
C52 C 0.401(2) 0.0146(12) 0.3859(12) 0.094(7) Uani 1 1 d U
H52A H 0.3543 0.0398 0.3552 0.113 Uiso 1 1 calc R
H52B H 0.3394 -0.0190 0.4050 0.113 Uiso 1 1 calc R

loop_
_atom_site_aniso_label
_atom_site_aniso_U_11
_atom_site_aniso_U_22
_atom_site_aniso_U_33
_atom_site_aniso_U_23
_atom_site_aniso_U_13
_atom_site_aniso_U_12
Ir1 0.0194(3) 0.0156(3) 0.0245(3) 0.0012(2) -0.00009(19) 0.0009(2)
Ir2 0.0150(2) 0.0160(3) 0.0227(3) 0.00180(19) 0.00249(18) -0.00113(19)
Fe1 0.0152(8) 0.0178(9) 0.0223(9) 0.0021(7) -0.0010(7) 0.0017(7)
Cl1 0.0284(17) 0.0288(18) 0.0411(19) -0.0019(15) 0.0141(14) -0.0052(14)
Cl2 0.0301(16) 0.0175(15) 0.0346(17) 0.0066(13) -0.0052(13) 0.0084(13)
Cl3 0.0255(16) 0.0351(18) 0.0283(17) -0.0004(14) 0.0105(13) -0.0046(14)
Cl4 0.0308(16) 0.0220(16) 0.0375(18) 0.0100(14) -0.0008(14) 0.0022(13)
Cl5 0.084(4) 0.133(6) 0.097(5) -0.010(4) 0.007(4) 0.020(4)
Cl6 0.173(9) 0.127(7) 0.151(8) -0.002(6) -0.063(7) 0.040(6)
Cl7 0.062(3) 0.068(3) 0.076(3) 0.034(3) -0.002(2) -0.004(2)
Cl8 0.064(4) 0.067(4) 0.197(8) 0.022(4) -0.024(4) -0.019(3)
Cl9 0.032(2) 0.157(6) 0.088(4) 0.007(4) 0.007(2) 0.024(3)
Cl10 0.114(6) 0.177(8) 0.136(7) -0.058(6) 0.010(5) -0.045(6)
Cl11 0.041(3) 0.077(4) 0.143(5) -0.017(4) 0.003(3) 0.001(3)
Cl12 0.063(3) 0.087(4) 0.131(6) -0.025(4) 0.020(3) -0.013(3)
N1 0.021(5) 0.027(6) 0.025(6) 0.006(5) -0.006(4) 0.009(5)
N3 0.018(5) 0.025(6) 0.031(6) 0.009(5) -0.007(4) -0.012(4)
N4 0.017(5) 0.012(5) 0.030(6) -0.001(4) 0.000(4) -0.009(4)
N5 0.025(6) 0.040(7) 0.020(6) 0.000(5) -0.004(4) -0.007(5)
N6 0.015(5) 0.013(5) 0.027(5) 0.005(4) -0.003(4) -0.001(4)
N7 0.032(6) 0.019(6) 0.025(6) -0.004(4) -0.003(5) -0.005(5)
N8 0.034(6) 0.019(5) 0.008(5) -0.007(4) -0.001(4) -0.004(5)
O1 0.025(5) 0.042(6) 0.030(5) 0.001(4) -0.004(4) -0.014(4)
O2 0.023(4) 0.024(5) 0.035(5) 0.009(4) -0.008(4) -0.015(4)
O3 0.019(4) 0.013(4) 0.030(5) 0.002(3) -0.008(3) 0.006(3)
O4 0.025(4) 0.032(5) 0.016(4) 0.000(4) -0.003(3) -0.014(4)
O5 0.014(4) 0.025(5) 0.029(5) 0.009(4) -0.005(3) -0.005(4)
O6 0.023(5) 0.032(5) 0.022(5) -0.001(4) -0.003(4) 0.006(4)
B1 0.027(8) 0.016(7) 0.034(8) 0.003(6) 0.004(6) -0.013(6)
B2 0.022(7) 0.029(8) 0.033(9) -0.007(7) -0.004(6) 0.006(7)
C1 0.021(6) 0.031(8) 0.037(8) 0.005(6) -0.001(6) -0.008(6)
C2 0.029(7) 0.030(7) 0.023(7) 0.010(6) -0.002(5) 0.005(6)
C3 0.033(7) 0.039(8) 0.033(7) 0.000(6) -0.009(6) 0.025(7)
C4 0.036(8) 0.048(9) 0.055(10) 0.031(8) -0.002(7) 0.021(7)
C5 0.035(8) 0.031(8) 0.063(10) 0.024(8) 0.010(7) 0.001(7)
C6 0.049(9) 0.019(7) 0.049(9) 0.010(6) -0.004(7) -0.022(7)
C7 0.018(6) 0.022(7) 0.041(8) 0.002(6) 0.001(5) 0.008(5)
C8 0.013(4) 0.021(4) 0.025(4) 0.004(3) 0.002(3) 0.012(4)
C9 0.031(7) 0.025(7) 0.031(7) -0.006(6) 0.009(6) -0.007(6)
C10 0.065(12) 0.044(10) 0.063(12) -0.002(9) -0.013(9) 0.014(9)
C11 0.034(5) 0.036(5) 0.047(5) 0.013(4) -0.007(4) 0.023(4)
C12 0.019(6) 0.033(8) 0.048(9) 0.001(7) -0.004(6) 0.006(6)
C13 0.032(7) 0.024(7) 0.032(7) -0.003(5) 0.000(6) 0.021(6)
C14 0.020(5) 0.018(5) 0.035(6) 0.015(5) 0.002(5) 0.013(5)
C15 0.029(7) 0.043(9) 0.034(8) 0.000(7) 0.006(6) -0.011(7)
C16 0.065(11) 0.097(14) 0.063(11) -0.020(10) 0.007(9) 0.002(11)
C17 0.054(10) 0.060(12) 0.049(10) -0.013(9) 0.034(8) -0.023(9)
C18 0.048(9) 0.043(9) 0.021(7) -0.006(6) 0.004(6) 0.023(7)
C20 0.034(8) 0.046(9) 0.039(8) 0.016(7) -0.010(6) 0.015(7)
C21 0.026(6) 0.032(6) 0.028(6) 0.003(5) -0.006(5) 0.025(5)
C23 0.045(8) 0.036(8) 0.022(7) 0.011(6) -0.013(6) 0.006(7)
C24 0.007(5) 0.019(5) 0.037(6) 0.010(5) 0.009(4) 0.003(4)
C25 0.036(8) 0.062(10) 0.014(6) 0.009(6) -0.005(6) -0.017(7)
C26 0.032(7) 0.025(7) 0.020(6) 0.004(5) -0.001(5) -0.023(6)
C27 0.018(6) 0.033(7) 0.034(7) 0.013(6) 0.005(5) -0.013(6)
C28 0.018(6) 0.027(7) 0.032(7) 0.013(6) 0.000(5) 0.005(5)
C29 0.050(9) 0.036(8) 0.035(8) 0.008(7) 0.009(7) -0.004(7)
C30 0.037(6) 0.020(6) 0.041(6) 0.006(5) -0.008(5) 0.021(5)
C31 0.021(6) 0.010(6) 0.032(7) 0.002(5) 0.002(5) -0.003(5)
C32 0.034(7) 0.016(6) 0.027(7) 0.003(5) -0.006(6) 0.000(6)
C33 0.026(7) 0.021(7) 0.037(8) -0.006(6) 0.005(6) 0.006(6)
C34 0.059(11) 0.038(9) 0.060(11) 0.008(8) 0.018(8) 0.025(8)
C35 0.040(9) 0.039(9) 0.064(11) 0.012(8) -0.005(8) 0.022(7)
C36 0.031(7) 0.039(8) 0.042(8) 0.013(6) 0.015(6) -0.004(6)
C37 0.052(10) 0.051(10) 0.031(8) -0.017(7) -0.013(7) -0.004(8)
C38 0.068(12) 0.044(11) 0.073(13) -0.023(9) -0.021(10) 0.006(10)
C39 0.028(4) 0.031(5) 0.029(5) 0.006(4) -0.001(4) 0.020(4)
C40 0.039(8) 0.013(6) 0.033(7) 0.009(5) 0.001(6) -0.005(6)
C41 0.023(5) 0.021(6) 0.024(6) -0.017(5) 0.000(5) 0.002(5)
C42 0.034(8) 0.029(7) 0.030(7) -0.006(6) 0.014(6) -0.026(6)
C43 0.024(6) 0.019(6) 0.035(6) 0.001(5) 0.011(5) -0.013(5)
C44 0.026(6) 0.024(7) 0.049(8) 0.006(6) 0.002(6) 0.021(6)
C45 0.044(8) 0.018(6) 0.044(8) 0.011(6) 0.003(6) -0.015(6)
C46 0.016(6) 0.023(6) 0.042(7) 0.010(6) -0.005(5) -0.016(5)
C47 0.033(7) 0.019(6) 0.041(8) 0.012(6) 0.003(6) 0.014(6)
C48 0.020(6) 0.018(6) 0.045(8) 0.013(6) 0.016(6) 0.012(5)
C49 0.061(11) 0.051(11) 0.092(15) 0.032(11) 0.031(10) 0.011(9)
C50 0.075(14) 0.059(13) 0.110(18) 0.020(12) 0.010(13) -0.040(11)
C51 0.144(19) 0.16(2) 0.146(19) 0.029(15) 0.040(15) -0.056(15)
C52 0.103(14) 0.048(10) 0.112(14) 0.004(10) 0.013(12) -0.054(10)

loop_
_atom_type_symbol
_atom_type_description
_atom_type_scat_dispersion_real
_atom_type_scat_dispersion_imag
_atom_type_scat_source
C C 0.0033 0.0016 'International Tables Vol C Tables 4.2.6.8 and 6.1.1.4'
H H 0.0000 0.0000 'International Tables Vol C Tables 4.2.6.8 and 6.1.1.4'
N N 0.0061 0.0033 'International Tables Vol C Tables 4.2.6.8 and 6.1.1.4'
O O 0.0106 0.0060 'International Tables Vol C Tables 4.2.6.8 and 6.1.1.4'
Fe Fe 0.3463 0.8444 'International Tables Vol C Tables 4.2.6.8 and 6.1.1.4'
Ir Ir -1.4442 7.9887 'International Tables Vol C Tables 4.2.6.8 and 6.1.1.4'
Cl Cl 0.1484 0.1585 'International Tables Vol C Tables 4.2.6.8 and 6.1.1.4'
B B 0.0013 0.0007 'International Tables Vol C Tables 4.2.6.8 and 6.1.1.4'

loop_
_geom_angle_atom_site_label_1
_geom_angle_atom_site_label_2
_geom_angle_atom_site_label_3
_geom_angle
N1 Ir1 C29 110.9(5)
N1 Ir1 C31 111.8(4)
C29 Ir1 C31 66.3(5)
N1 Ir1 C33 149.8(5)
C29 Ir1 C33 39.2(5)
C31 Ir1 C33 65.8(5)
N1 Ir1 C30 93.6(4)
C29 Ir1 C30 39.2(5)
C31 Ir1 C30 39.2(5)
C33 Ir1 C30 65.2(5)
N1 Ir1 C32 153.0(5)
C29 Ir1 C32 67.5(5)
C31 Ir1 C32 41.7(5)
C33 Ir1 C32 39.0(5)
C30 Ir1 C32 67.9(5)
N1 Ir1 Cl2 86.2(3)
C29 Ir1 Cl2 160.6(4)
C31 Ir1 Cl2 99.4(3)
C33 Ir1 Cl2 124.0(4)
C30 Ir1 Cl2 134.5(4)
C32 Ir1 Cl2 93.1(3)
N1 Ir1 Cl1 85.8(3)
C29 Ir1 Cl1 100.4(4)
C31 Ir1 Cl1 160.5(3)
C33 Ir1 Cl1 94.8(4)
C30 Ir1 Cl1 135.8(4)
C32 Ir1 Cl1 121.2(4)
Cl2 Ir1 Cl1 89.69(12)
C43 Ir2 N2 101.2(4)
C43 Ir2 C40 64.2(5)
N2 Ir2 C40 127.8(4)
C43 Ir2 C39 38.6(5)
N2 Ir2 C39 97.0(4)
C40 Ir2 C39 39.4(5)
C43 Ir2 C41 64.3(5)
N2 Ir2 C41 163.2(4)
C40 Ir2 C41 39.7(5)
C39 Ir2 C41 66.4(5)
C43 Ir2 C42 37.5(5)
N2 Ir2 C42 132.4(4)
C40 Ir2 C42 65.4(5)
C39 Ir2 C42 65.3(5)
C41 Ir2 C42 39.2(5)
C43 Ir2 Cl3 155.2(4)
N2 Ir2 Cl3 85.9(3)
C40 Ir2 Cl3 92.5(4)
C39 Ir2 Cl3 117.3(4)
C41 Ir2 Cl3 104.1(3)
C42 Ir2 Cl3 141.8(4)
C43 Ir2 Cl4 115.7(4)
N2 Ir2 Cl4 86.4(3)
C40 Ir2 Cl4 145.8(4)
C39 Ir2 Cl4 154.3(4)
C41 Ir2 Cl4 107.2(4)
C42 Ir2 Cl4 93.7(4)
Cl3 Ir2 Cl4 88.34(12)
N3 Fe1 N6 117.5(4)
N3 Fe1 N7 85.8(5)
N6 Fe1 N7 150.4(5)
N3 Fe1 N4 77.9(4)
N6 Fe1 N4 85.9(4)
N7 Fe1 N4 118.5(4)
N3 Fe1 N5 85.9(5)
N6 Fe1 N5 79.0(4)
N7 Fe1 N5 85.3(4)
N4 Fe1 N5 149.6(5)
N3 Fe1 N8 149.1(4)
N6 Fe1 N8 87.0(4)
N7 Fe1 N8 79.0(4)
N4 Fe1 N8 86.0(4)
N5 Fe1 N8 119.0(5)
C23 N1 C19 116.8(11)
C23 N1 Ir1 122.4(8)
C19 N1 Ir1 120.0(9)
C24 N2 C28 119.3(10)
C24 N2 Ir2 122.0(8)
C28 N2 Ir2 118.7(8)
C1 N3 O1 114.9(10)
C1 N3 Fe1 119.9(8)
O1 N3 Fe1 124.4(8)
C2 N4 O5 114.8(10)
C2 N4 Fe1 120.6(8)
O5 N4 Fe1 123.9(7)
C7 N5 O2 116.3(11)
C7 N5 Fe1 116.9(8)
O2 N5 Fe1 126.0(8)
C8 N6 O6 115.3(9)
C8 N6 Fe1 118.9(8)
O6 N6 Fe1 124.3(7)
C13 N7 O3 117.0(10)
C13 N7 Fe1 118.1(9)
O3 N7 Fe1 124.3(8)
C14 N8 O4 117.4(10)
C14 N8 Fe1 118.3(8)
O4 N8 Fe1 122.9(7)
N3 O1 B1 112.3(9)
N5 O2 B1 110.8(10)
N7 O3 B1 112.4(9)
N8 O4 B2 113.8(9)
N4 O5 B2 111.1(8)
N6 O6 B2 112.2(9)
O2 B1 O1 111.8(11)
O2 B1 O3 108.0(10)
O1 B1 O3 109.1(11)
O2 B1 C21 112.1(11)
O1 B1 C21 108.7(10)
O3 B1 C21 107.0(10)
O6 B2 O4 112.4(11)
O6 B2 C26 111.1(11)
O4 B2 C26 110.5(11)
O6 B2 O5 110.2(11)
O4 B2 O5 106.6(10)
C26 B2 O5 105.7(11)
N3 C1 C2 111.0(11)
N3 C1 C6 127.5(12)
C2 C1 C6 121.4(12)
N4 C2 C3 129.0(12)
N4 C2 C1 110.4(11)
C3 C2 C1 120.6(12)
C2 C3 C4 113.9(11)
C5 C4 C3 112.2(12)
C4 C5 C6 114.6(12)
C5 C6 C1 110.1(11)
N5 C7 C8 114.6(11)
N5 C7 C12 125.8(12)
C8 C7 C12 119.5(11)
N6 C8 C7 110.3(10)
N6 C8 C9 126.4(11)
C7 C8 C9 123.3(10)
C8 C9 C10 114.3(11)
C11 C10 C9 107.1(13)
C10 C11 C12 115.0(13)
C7 C12 C11 111.6(11)
N7 C13 C14 113.8(11)
N7 C13 C18 127.3(12)
C14 C13 C18 118.3(13)
N8 C14 C15 127.3(12)
N8 C14 C13 110.6(11)
C15 C14 C13 122.1(11)
C16 C15 C14 115.6(13)
C17 C16 C15 115.6(18)
C16 C17 C18 118.6(15)
C17 C18 C13 110.9(12)
N1 C19 C20 121.8(13)
C19 C20 C21 123.4(13)
C20 C21 C22 113.3(12)
C20 C21 B1 123.3(12)
C22 C21 B1 123.2(13)
C23 C22 C21 120.2(13)
N1 C23 C22 124.0(12)
N2 C24 C25 119.8(11)
C26 C25 C24 123.8(12)
C27 C26 C25 112.1(11)
C27 C26 B2 126.8(12)
C25 C26 B2 121.1(12)
C28 C27 C26 125.6(12)
N2 C28 C27 119.1(11)
C33 C29 C30 107.9(12)
C33 C29 C34 121.9(14)
C30 C29 C34 129.9(14)
C33 C29 Ir1 71.0(8)
C30 C29 Ir1 71.9(8)
C34 C29 Ir1 127.5(10)
C29 C30 C31 107.9(11)
C29 C30 C35 121.7(13)
C31 C30 C35 130.4(14)
C29 C30 Ir1 68.9(8)
C31 C30 Ir1 69.3(6)
C35 C30 Ir1 126.6(10)
C36 C31 C30 123.9(12)
C36 C31 C32 126.9(12)
C30 C31 C32 108.9(11)
C36 C31 Ir1 129.1(9)
C30 C31 Ir1 71.5(7)
C32 C31 Ir1 70.3(7)
C33 C32 C37 132.7(13)
C33 C32 C31 102.8(10)
C37 C32 C31 124.5(13)
C33 C32 Ir1 69.4(7)
C37 C32 Ir1 126.7(9)
C31 C32 Ir1 68.0(6)
C29 C33 C32 112.3(12)
C29 C33 C38 131.3(14)
C32 C33 C38 116.1(13)
C29 C33 Ir1 69.8(8)
C32 C33 Ir1 71.5(7)
C38 C33 Ir1 120.9(9)
C43 C39 C40 104.3(11)
C43 C39 C44 130.5(12)
C40 C39 C44 125.2(12)
C43 C39 Ir2 68.4(7)
C40 C39 Ir2 70.0(7)
C44 C39 Ir2 126.8(9)
C39 C40 C41 108.6(11)
C39 C40 C45 126.2(12)
C41 C40 C45 125.2(12)
C39 C40 Ir2 70.6(7)
C41 C40 Ir2 70.5(7)
C45 C40 Ir2 126.7(9)
C42 C41 C40 106.4(11)
C42 C41 C46 130.1(13)
C40 C41 C46 123.2(12)
C42 C41 Ir2 70.8(7)
C40 C41 Ir2 69.8(6)
C46 C41 Ir2 128.7(9)
C43 C42 C41 106.5(12)
C43 C42 C47 132.9(12)
C41 C42 C47 120.6(13)
C43 C42 Ir2 68.4(7)
C41 C42 Ir2 70.0(7)
C47 C42 Ir2 126.5(10)
C42 C43 C39 114.1(11)
C42 C43 C48 123.1(11)
C39 C43 C48 122.7(12)
C42 C43 Ir2 74.1(8)
C39 C43 Ir2 72.9(7)
C48 C43 Ir2 123.3(8)
Cl6 C49 Cl5 107.2(9)
Cl7 C50 Cl8 112.1(13)
Cl10 C51 Cl9 115.9(17)
Cl11 C52 Cl12 107.9(12)

loop_
_geom_bond_atom_site_label_1
_geom_bond_atom_site_label_2
_geom_bond_distance
Ir1 N1 2.107(10)
Ir1 C29 2.147(16)
Ir1 C31 2.158(12)
Ir1 C33 2.162(13)
Ir1 C30 2.187(12)
Ir1 C32 2.191(12)
Ir1 Cl2 2.396(3)
Ir1 Cl1 2.398(3)
Ir2 C43 2.096(13)
Ir2 N2 2.132(9)
Ir2 C40 2.146(12)
Ir2 C39 2.155(12)
Ir2 C41 2.155(11)
Ir2 C42 2.167(13)
Ir2 Cl3 2.399(3)
Ir2 Cl4 2.403(3)
Fe1 N3 1.889(10)
Fe1 N6 1.899(9)
Fe1 N7 1.914(10)
Fe1 N4 1.914(10)
Fe1 N5 1.916(11)
Fe1 N8 1.943(11)
Cl5 C49 1.889(19)
Cl6 C49 1.678(15)
Cl7 C50 1.71(2)
Cl8 C50 1.79(2)
Cl9 C51 1.79(3)
Cl10 C51 1.58(3)
Cl11 C52 1.786(19)
Cl12 C52 1.80(2)
N1 C23 1.327(18)
N1 C19 1.349(16)
N2 C24 1.330(15)
N2 C28 1.356(16)
N3 C1 1.273(17)
N3 O1 1.375(12)
N4 C2 1.246(16)
N4 O5 1.371(12)
N5 C7 1.299(16)
N5 O2 1.345(12)
N6 C8 1.323(14)
N6 O6 1.388(12)
N7 C13 1.273(17)
N7 O3 1.353(12)
N8 C14 1.287(15)
N8 O4 1.352(12)
O1 B1 1.504(18)
O2 B1 1.504(17)
O3 B1 1.529(17)
O4 B2 1.496(18)
O5 B2 1.573(19)
O6 B2 1.472(16)
B1 C21 1.541(19)
B2 C26 1.562(18)
C1 C2 1.497(17)
C1 C6 1.517(18)
C2 C3 1.457(17)
C3 C4 1.51(2)
C4 C5 1.46(2)
C5 C6 1.51(2)
C7 C8 1.423(17)
C7 C12 1.501(17)
C8 C9 1.507(16)
C9 C10 1.55(2)
C10 C11 1.50(2)
C11 C12 1.523(18)
C13 C14 1.484(18)
C13 C18 1.531(18)
C14 C15 1.458(17)
C15 C16 1.45(2)
C16 C17 1.43(2)
C17 C18 1.51(2)
C19 C20 1.376(19)
C20 C21 1.38(2)
C21 C22 1.432(17)
C22 C23 1.385(18)
C24 C25 1.393(17)
C25 C26 1.381(18)
C26 C27 1.365(17)
C27 C28 1.365(17)
C29 C33 1.45(2)
C29 C30 1.45(2)
C29 C34 1.48(2)
C30 C31 1.457(17)
C30 C35 1.459(18)
C31 C36 1.450(18)
C31 C32 1.548(17)
C32 C33 1.455(19)
C32 C37 1.460(19)
C33 C38 1.67(2)
C39 C43 1.407(19)
C39 C40 1.448(18)
C39 C44 1.561(17)
C40 C41 1.460(18)
C40 C45 1.469(18)
C41 C42 1.451(18)
C41 C46 1.475(16)
C42 C43 1.37(2)
C42 C47 1.451(19)
C43 C48 1.587(16)

loop_
_geom_torsion_atom_site_label_1
_geom_torsion_atom_site_label_2
_geom_torsion_atom_site_label_3
_geom_torsion_atom_site_label_4
_geom_torsion
C29 Ir1 N1 C23 -124.5(10)
C31 Ir1 N1 C23 -52.6(11)
C33 Ir1 N1 C23 -131.7(11)
C30 Ir1 N1 C23 -88.3(11)
C32 Ir1 N1 C23 -43.3(15)
Cl2 Ir1 N1 C23 46.0(10)
Cl1 Ir1 N1 C23 136.0(10)
C29 Ir1 N1 C19 45.3(11)
C31 Ir1 N1 C19 117.2(9)
C33 Ir1 N1 C19 38.1(14)
C30 Ir1 N1 C19 81.5(10)
C32 Ir1 N1 C19 126.5(11)
Cl2 Ir1 N1 C19 -144.2(9)
Cl1 Ir1 N1 C19 -54.2(9)
C43 Ir2 N2 C24 -113.3(9)
C40 Ir2 N2 C24 -47.3(11)
C39 Ir2 N2 C24 -74.3(9)
C41 Ir2 N2 C24 -84.4(18)
C42 Ir2 N2 C24 -137.1(9)
Cl3 Ir2 N2 C24 42.7(8)
Cl4 Ir2 N2 C24 131.3(8)
C43 Ir2 N2 C28 67.7(9)
C40 Ir2 N2 C28 133.6(9)
C39 Ir2 N2 C28 106.6(9)
C41 Ir2 N2 C28 96.6(17)
C42 Ir2 N2 C28 43.9(11)
Cl3 Ir2 N2 C28 -136.4(8)
Cl4 Ir2 N2 C28 -47.8(8)
N6 Fe1 N3 C1 80.5(11)
N7 Fe1 N3 C1 -118.6(11)
N4 Fe1 N3 C1 1.7(10)
N5 Fe1 N3 C1 155.8(11)
N8 Fe1 N3 C1 -58.4(14)
N6 Fe1 N3 O1 -110.5(9)
N7 Fe1 N3 O1 50.4(10)
N4 Fe1 N3 O1 170.7(10)
N5 Fe1 N3 O1 -35.2(9)
N8 Fe1 N3 O1 110.6(10)
N3 Fe1 N4 C2 2.0(10)
N6 Fe1 N4 C2 -117.3(10)
N7 Fe1 N4 C2 80.3(11)
N5 Fe1 N4 C2 -57.4(14)
N8 Fe1 N4 C2 155.5(10)
N3 Fe1 N4 O5 171.9(9)
N6 Fe1 N4 O5 52.6(8)
N7 Fe1 N4 O5 -109.8(8)
N5 Fe1 N4 O5 112.5(10)
N8 Fe1 N4 O5 -34.6(8)
N3 Fe1 N5 C7 -117.8(11)
N6 Fe1 N5 C7 1.2(10)
N7 Fe1 N5 C7 156.1(11)
N4 Fe1 N5 C7 -60.3(14)
N8 Fe1 N5 C7 81.5(11)
N3 Fe1 N5 O2 50.9(10)
N6 Fe1 N5 O2 170.0(10)
N7 Fe1 N5 O2 -35.2(10)
N4 Fe1 N5 O2 108.4(11)
N8 Fe1 N5 O2 -109.8(10)
N3 Fe1 N6 C8 82.2(10)
N7 Fe1 N6 C8 -56.4(13)
N4 Fe1 N6 C8 156.3(9)
N5 Fe1 N6 C8 2.8(9)
N8 Fe1 N6 C8 -117.5(9)
N3 Fe1 N6 O6 -112.2(9)
N7 Fe1 N6 O6 109.1(11)
N4 Fe1 N6 O6 -38.2(9)
N5 Fe1 N6 O6 168.3(9)
N8 Fe1 N6 O6 48.0(9)
N3 Fe1 N7 C13 151.0(10)
N6 Fe1 N7 C13 -65.0(14)
N4 Fe1 N7 C13 77.2(11)
N5 Fe1 N7 C13 -122.8(11)
N8 Fe1 N7 C13 -2.0(10)
N3 Fe1 N7 O3 -38.2(9)
N6 Fe1 N7 O3 105.8(11)
N4 Fe1 N7 O3 -112.0(9)
N5 Fe1 N7 O3 48.1(9)
N8 Fe1 N7 O3 168.8(10)
N3 Fe1 N8 C14 -56.7(13)
N6 Fe1 N8 C14 159.1(9)
N7 Fe1 N8 C14 5.2(9)
N4 Fe1 N8 C14 -114.9(9)
N5 Fe1 N8 C14 83.5(10)
N3 Fe1 N8 O4 109.2(10)
N6 Fe1 N8 O4 -35.1(9)
N7 Fe1 N8 O4 171.0(10)
N4 Fe1 N8 O4 51.0(9)
N5 Fe1 N8 O4 -110.7(9)
C1 N3 O1 B1 158.4(12)
Fe1 N3 O1 B1 -11.1(14)
C7 N5 O2 B1 154.8(12)
Fe1 N5 O2 B1 -14.0(14)
C13 N7 O3 B1 161.3(12)
Fe1 N7 O3 B1 -9.7(13)
C14 N8 O4 B2 155.1(11)
Fe1 N8 O4 B2 -10.8(13)
C2 N4 O5 B2 155.1(11)
Fe1 N4 O5 B2 -15.3(12)
C8 N6 O6 B2 154.7(12)
Fe1 N6 O6 B2 -11.3(14)
N5 O2 B1 O1 -51.4(13)
N5 O2 B1 O3 68.6(12)
N5 O2 B1 C21 -173.7(10)
N3 O1 B1 O2 65.4(13)
N3 O1 B1 O3 -54.0(13)
N3 O1 B1 C21 -170.4(10)
N7 O3 B1 O2 -56.3(13)
N7 O3 B1 O1 65.4(12)
N7 O3 B1 C21 -177.2(10)
N6 O6 B2 O4 -52.8(14)
N6 O6 B2 C26 -177.3(10)
N6 O6 B2 O5 65.9(13)
N8 O4 B2 O6 65.4(14)
N8 O4 B2 C26 -169.9(10)
N8 O4 B2 O5 -55.5(12)
N4 O5 B2 O6 -51.9(13)
N4 O5 B2 O4 70.3(11)
N4 O5 B2 C26 -172.0(9)
O1 N3 C1 C2 -174.3(10)
Fe1 N3 C1 C2 -4.3(15)
O1 N3 C1 C6 4(2)
Fe1 N3 C1 C6 174.5(12)
O5 N4 C2 C3 2.6(19)
Fe1 N4 C2 C3 173.4(10)
O5 N4 C2 C1 -175.3(9)
Fe1 N4 C2 C1 -4.6(15)
N3 C1 C2 N4 5.5(16)
C6 C1 C2 N4 -173.4(13)
N3 C1 C2 C3 -172.7(12)
C6 C1 C2 C3 8(2)
N4 C2 C3 C4 -169.4(13)
C1 C2 C3 C4 8.4(18)
C2 C3 C4 C5 -42.7(16)
C3 C4 C5 C6 63.3(16)
C4 C5 C6 C1 -44.0(18)
N3 C1 C6 C5 -170.0(14)
C2 C1 C6 C5 8.6(19)
O2 N5 C7 C8 -174.5(10)
Fe1 N5 C7 C8 -4.7(16)
O2 N5 C7 C12 2(2)
Fe1 N5 C7 C12 171.6(11)
O6 N6 C8 C7 -172.5(10)
Fe1 N6 C8 C7 -5.8(14)
O6 N6 C8 C9 5.3(17)
Fe1 N6 C8 C9 172.1(10)
N5 C7 C8 N6 6.6(16)
C12 C7 C8 N6 -170.0(12)
N5 C7 C8 C9 -171.4(12)
C12 C7 C8 C9 12.1(19)
N6 C8 C9 C10 -173.0(14)
C7 C8 C9 C10 4.6(19)
C8 C9 C10 C11 -39.8(18)
C9 C10 C11 C12 63.6(18)
N5 C7 C12 C11 -167.3(14)
C8 C7 C12 C11 8.8(19)
C10 C11 C12 C7 -48.5(18)
O3 N7 C13 C14 -172.4(9)
Fe1 N7 C13 C14 -0.9(15)
O3 N7 C13 C18 -2(2)
Fe1 N7 C13 C18 169.8(11)
O4 N8 C14 C15 7.2(19)
Fe1 N8 C14 C15 173.8(11)
O4 N8 C14 C13 -173.3(10)
Fe1 N8 C14 C13 -6.7(13)
N7 C13 C14 N8 4.8(15)
C18 C13 C14 N8 -166.7(11)
N7 C13 C14 C15 -175.7(12)
C18 C13 C14 C15 12.8(18)
N8 C14 C15 C16 159.8(16)
C13 C14 C15 C16 -20(2)
C14 C15 C16 C17 37(3)
C15 C16 C17 C18 -51(3)
C16 C17 C18 C13 41(2)
N7 C13 C18 C17 168.3(15)
C14 C13 C18 C17 -21.4(19)
C23 N1 C19 C20 -5.9(19)
Ir1 N1 C19 C20 -176.3(10)
N1 C19 C20 C21 8(2)
C19 C20 C21 C22 -6.5(19)
C19 C20 C21 B1 177.9(13)
O2 B1 C21 C20 121.2(13)
O1 B1 C21 C20 -2.8(17)
O3 B1 C21 C20 -120.5(13)
O2 B1 C21 C22 -54.0(16)
O1 B1 C21 C22 -178.1(11)
O3 B1 C21 C22 64.2(15)
C20 C21 C22 C23 4.0(17)
B1 C21 C22 C23 179.7(12)
C19 N1 C23 C22 4(2)
Ir1 N1 C23 C22 173.7(10)
C21 C22 C23 N1 -3(2)
C28 N2 C24 C25 -1.9(17)
Ir2 N2 C24 C25 179.0(10)
N2 C24 C25 C26 1(2)
C24 C25 C26 C27 2(2)
C24 C25 C26 B2 -177.7(13)
O6 B2 C26 C27 -83.2(18)
O4 B2 C26 C27 151.3(14)
O5 B2 C26 C27 36.3(18)
O6 B2 C26 C25 96.9(17)
O4 B2 C26 C25 -28.6(19)
O5 B2 C26 C25 -143.6(13)
C25 C26 C27 C28 -6(2)
B2 C26 C27 C28 174.2(13)
C24 N2 C28 C27 -1.2(17)
Ir2 N2 C28 C27 177.8(9)
C26 C27 C28 N2 6(2)
N1 Ir1 C29 C33 -174.3(7)
C31 Ir1 C29 C33 80.3(8)
C30 Ir1 C29 C33 117.0(11)
C32 Ir1 C29 C33 34.8(8)
Cl2 Ir1 C29 C33 35.3(17)
Cl1 Ir1 C29 C33 -84.8(8)
N1 Ir1 C29 C30 68.7(8)
C31 Ir1 C29 C30 -36.7(7)
C33 Ir1 C29 C30 -117.0(11)
C32 Ir1 C29 C30 -82.3(8)
Cl2 Ir1 C29 C30 -81.7(15)
Cl1 Ir1 C29 C30 158.1(7)
N1 Ir1 C29 C34 -58.2(15)
C31 Ir1 C29 C34 -163.6(16)
C33 Ir1 C29 C34 116.1(18)
C30 Ir1 C29 C34 -126.9(18)
C32 Ir1 C29 C34 150.9(16)
Cl2 Ir1 C29 C34 151.4(11)
Cl1 Ir1 C29 C34 31.3(15)
C33 C29 C30 C31 -3.7(15)
C34 C29 C30 C31 -177.3(14)
Ir1 C29 C30 C31 58.5(8)
C33 C29 C30 C35 176.9(12)
C34 C29 C30 C35 3(2)
Ir1 C29 C30 C35 -120.9(13)
C33 C29 C30 Ir1 -62.2(10)
C34 C29 C30 Ir1 124.2(16)
N1 Ir1 C30 C29 -119.3(8)
C31 Ir1 C30 C29 119.9(11)
C33 Ir1 C30 C29 38.3(8)
C32 Ir1 C30 C29 80.9(8)
Cl2 Ir1 C30 C29 152.6(7)
Cl1 Ir1 C30 C29 -31.7(10)
N1 Ir1 C30 C31 120.8(7)
C29 Ir1 C30 C31 -119.9(11)
C33 Ir1 C30 C31 -81.5(8)
C32 Ir1 C30 C31 -38.9(7)
Cl2 Ir1 C30 C31 32.7(9)
Cl1 Ir1 C30 C31 -151.5(6)
N1 Ir1 C30 C35 -4.8(14)
C29 Ir1 C30 C35 114.5(17)
C31 Ir1 C30 C35 -125.6(17)
C33 Ir1 C30 C35 152.9(16)
C32 Ir1 C30 C35 -164.5(15)
Cl2 Ir1 C30 C35 -92.9(14)
Cl1 Ir1 C30 C35 82.9(15)
C29 C30 C31 C36 176.6(12)
C35 C30 C31 C36 -4(2)
Ir1 C30 C31 C36 -125.1(12)
C29 C30 C31 C32 2.3(14)
C35 C30 C31 C32 -178.3(13)
Ir1 C30 C31 C32 60.6(8)
C29 C30 C31 Ir1 -58.3(9)
C35 C30 C31 Ir1 121.1(15)
N1 Ir1 C31 C36 51.7(13)
C29 Ir1 C31 C36 155.9(14)
C33 Ir1 C31 C36 -161.1(13)
C30 Ir1 C31 C36 119.1(15)
C32 Ir1 C31 C36 -122.0(15)
Cl2 Ir1 C31 C36 -37.9(12)
Cl1 Ir1 C31 C36 -154.9(9)
N1 Ir1 C31 C30 -67.4(8)
C29 Ir1 C31 C30 36.8(8)
C33 Ir1 C31 C30 79.8(8)
C32 Ir1 C31 C30 118.9(10)
Cl2 Ir1 C31 C30 -157.0(7)
Cl1 Ir1 C31 C30 86.1(12)
N1 Ir1 C31 C32 173.7(6)
C29 Ir1 C31 C32 -82.1(8)
C33 Ir1 C31 C32 -39.1(7)
C30 Ir1 C31 C32 -118.9(10)
Cl2 Ir1 C31 C32 84.1(6)
Cl1 Ir1 C31 C32 -32.9(14)
C36 C31 C32 C33 -174.1(12)
C30 C31 C32 C33 -0.1(13)
Ir1 C31 C32 C33 61.3(8)
C36 C31 C32 C37 4(2)
C30 C31 C32 C37 178.3(12)
Ir1 C31 C32 C37 -120.3(13)
C36 C31 C32 Ir1 124.6(13)
C30 C31 C32 Ir1 -61.3(8)
N1 Ir1 C32 C33 -127.0(10)
C29 Ir1 C32 C33 -34.9(8)
C31 Ir1 C32 C33 -114.0(10)
C30 Ir1 C32 C33 -77.4(8)
Cl2 Ir1 C32 C33 145.3(7)
Cl1 Ir1 C32 C33 53.7(8)
N1 Ir1 C32 C37 104.4(15)
C29 Ir1 C32 C37 -163.5(15)
C31 Ir1 C32 C37 117.4(15)
C33 Ir1 C32 C37 -128.6(17)
C30 Ir1 C32 C37 154.0(15)
Cl2 Ir1 C32 C37 16.7(13)
Cl1 Ir1 C32 C37 -74.8(14)
N1 Ir1 C32 C31 -13.0(12)
C29 Ir1 C32 C31 79.2(7)
C33 Ir1 C32 C31 114.0(10)
C30 Ir1 C32 C31 36.6(7)
Cl2 Ir1 C32 C31 -100.7(6)
Cl1 Ir1 C32 C31 167.8(5)
C30 C29 C33 C32 3.8(16)
C34 C29 C33 C32 178.1(13)
Ir1 C29 C33 C32 -59.0(9)
C30 C29 C33 C38 176.7(13)
C34 C29 C33 C38 -9(2)
Ir1 C29 C33 C38 113.9(14)
C30 C29 C33 Ir1 62.8(9)
C34 C29 C33 Ir1 -123.0(14)
C37 C32 C33 C29 179.5(14)
C31 C32 C33 C29 -2.3(14)
Ir1 C32 C33 C29 58.0(10)
C37 C32 C33 C38 5(2)
C31 C32 C33 C38 -176.3(10)
Ir1 C32 C33 C38 -116.0(10)
C37 C32 C33 Ir1 121.5(15)
C31 C32 C33 Ir1 -60.3(7)
N1 Ir1 C33 C29 10.6(13)
C31 Ir1 C33 C29 -81.5(8)
C30 Ir1 C33 C29 -38.3(8)
C32 Ir1 C33 C29 -123.3(11)
Cl2 Ir1 C33 C29 -166.6(7)
Cl1 Ir1 C33 C29 100.5(8)
N1 Ir1 C33 C32 133.9(9)
C29 Ir1 C33 C32 123.3(11)
C31 Ir1 C33 C32 41.7(7)
C30 Ir1 C33 C32 85.0(8)
Cl2 Ir1 C33 C32 -43.3(8)
Cl1 Ir1 C33 C32 -136.2(7)
N1 Ir1 C33 C38 -116.2(13)
C29 Ir1 C33 C38 -126.8(16)
C31 Ir1 C33 C38 151.6(13)
C30 Ir1 C33 C38 -165.2(14)
C32 Ir1 C33 C38 109.9(15)
Cl2 Ir1 C33 C38 66.6(13)
Cl1 Ir1 C33 C38 -26.3(12)
N2 Ir2 C39 C43 -99.1(8)
C40 Ir2 C39 C43 115.3(11)
C41 Ir2 C39 C43 77.7(8)
C42 Ir2 C39 C43 34.6(7)
Cl3 Ir2 C39 C43 171.9(6)
Cl4 Ir2 C39 C43 -2.9(13)
C43 Ir2 C39 C40 -115.3(11)
N2 Ir2 C39 C40 145.6(7)
C41 Ir2 C39 C40 -37.6(7)
C42 Ir2 C39 C40 -80.7(8)
Cl3 Ir2 C39 C40 56.6(8)
Cl4 Ir2 C39 C40 -118.2(9)
C43 Ir2 C39 C44 125.2(15)
N2 Ir2 C39 C44 26.0(12)
C40 Ir2 C39 C44 -119.6(15)
C41 Ir2 C39 C44 -157.2(13)
C42 Ir2 C39 C44 159.7(13)
Cl3 Ir2 C39 C44 -62.9(12)
Cl4 Ir2 C39 C44 122.2(10)
C43 C39 C40 C41 0.4(14)
C44 C39 C40 C41 -177.9(11)
Ir2 C39 C40 C41 60.6(8)
C43 C39 C40 C45 177.9(12)
C44 C39 C40 C45 0(2)
Ir2 C39 C40 C45 -121.9(13)
C43 C39 C40 Ir2 -60.2(9)
C44 C39 C40 Ir2 121.5(12)
C43 Ir2 C40 C39 38.8(8)
N2 Ir2 C40 C39 -45.3(9)
C41 Ir2 C40 C39 118.9(11)
C42 Ir2 C40 C39 80.4(8)
Cl3 Ir2 C40 C39 -132.0(7)
Cl4 Ir2 C40 C39 137.2(7)
C43 Ir2 C40 C41 -80.0(8)
N2 Ir2 C40 C41 -164.1(6)
C39 Ir2 C40 C41 -118.9(11)
C42 Ir2 C40 C41 -38.5(7)
Cl3 Ir2 C40 C41 109.1(7)
Cl4 Ir2 C40 C41 18.3(11)
C43 Ir2 C40 C45 160.0(14)
N2 Ir2 C40 C45 75.9(13)
C39 Ir2 C40 C45 121.2(15)
C41 Ir2 C40 C45 -119.9(15)
C42 Ir2 C40 C45 -158.4(14)
Cl3 Ir2 C40 C45 -10.8(12)
Cl4 Ir2 C40 C45 -101.6(12)
C39 C40 C41 C42 1.1(14)
C45 C40 C41 C42 -176.5(12)
Ir2 C40 C41 C42 61.8(8)
C39 C40 C41 C46 175.6(11)
C45 C40 C41 C46 -2.0(19)
Ir2 C40 C41 C46 -123.7(11)
C39 C40 C41 Ir2 -60.7(9)
C45 C40 C41 Ir2 121.8(13)
C43 Ir2 C41 C42 -36.6(8)
N2 Ir2 C41 C42 -68.4(19)
C40 Ir2 C41 C42 -116.5(11)
C39 Ir2 C41 C42 -79.3(9)
Cl3 Ir2 C41 C42 166.8(8)
Cl4 Ir2 C41 C42 74.1(8)
C43 Ir2 C41 C40 79.9(8)
N2 Ir2 C41 C40 48.2(18)
C39 Ir2 C41 C40 37.3(8)
C42 Ir2 C41 C40 116.5(11)
Cl3 Ir2 C41 C40 -76.7(7)
Cl4 Ir2 C41 C40 -169.3(6)
C43 Ir2 C41 C46 -163.1(15)
N2 Ir2 C41 C46 165.1(11)
C40 Ir2 C41 C46 116.9(15)
C39 Ir2 C41 C46 154.2(14)
C42 Ir2 C41 C46 -126.5(17)
Cl3 Ir2 C41 C46 40.3(13)
Cl4 Ir2 C41 C46 -52.4(13)
C40 C41 C42 C43 -2.2(14)
C46 C41 C42 C43 -176.2(12)
Ir2 C41 C42 C43 58.9(9)
C40 C41 C42 C47 177.6(12)
C46 C41 C42 C47 4(2)
Ir2 C41 C42 C47 -121.3(12)
C40 C41 C42 Ir2 -61.1(8)
C46 C41 C42 Ir2 124.9(13)
N2 Ir2 C42 C43 40.6(10)
C40 Ir2 C42 C43 -79.1(8)
C39 Ir2 C42 C43 -35.6(8)
C41 Ir2 C42 C43 -118.0(12)
Cl3 Ir2 C42 C43 -139.0(7)
Cl4 Ir2 C42 C43 129.1(7)
C43 Ir2 C42 C41 118.0(11)
N2 Ir2 C42 C41 158.6(7)
C40 Ir2 C42 C41 38.9(8)
C39 Ir2 C42 C41 82.4(9)
Cl3 Ir2 C42 C41 -21.0(12)
Cl4 Ir2 C42 C41 -113.0(8)
C43 Ir2 C42 C47 -128.1(15)
N2 Ir2 C42 C47 -87.5(13)
C40 Ir2 C42 C47 152.8(13)
C39 Ir2 C42 C47 -163.7(13)
C41 Ir2 C42 C47 113.9(15)
Cl3 Ir2 C42 C47 92.9(11)
Cl4 Ir2 C42 C47 0.9(12)
C41 C42 C43 C39 2.6(15)
C47 C42 C43 C39 -177.2(14)
Ir2 C42 C43 C39 62.5(10)
C41 C42 C43 C48 -179.6(11)
C47 C42 C43 C48 1(2)
Ir2 C42 C43 C48 -119.7(12)
C41 C42 C43 Ir2 -59.9(8)
C47 C42 C43 Ir2 120.3(16)
C40 C39 C43 C42 -1.9(15)
C44 C39 C43 C42 176.3(13)
Ir2 C39 C43 C42 -63.1(10)
C40 C39 C43 C48 -179.7(11)
C44 C39 C43 C48 -2(2)
Ir2 C39 C43 C48 119.0(11)
C40 C39 C43 Ir2 61.3(8)
C44 C39 C43 Ir2 -120.6(14)
N2 Ir2 C43 C42 -150.6(7)
C40 Ir2 C43 C42 82.6(8)
C39 Ir2 C43 C42 122.1(11)
C41 Ir2 C43 C42 38.3(8)
Cl3 Ir2 C43 C42 104.8(10)
Cl4 Ir2 C43 C42 -59.3(8)
N2 Ir2 C43 C39 87.2(8)
C40 Ir2 C43 C39 -39.6(7)
C41 Ir2 C43 C39 -83.8(8)
C42 Ir2 C43 C39 -122.1(11)
Cl3 Ir2 C43 C39 -17.3(14)
Cl4 Ir2 C43 C39 178.6(6)
N2 Ir2 C43 C48 -31.1(11)
C40 Ir2 C43 C48 -157.9(12)
C39 Ir2 C43 C48 -118.4(14)
C41 Ir2 C43 C48 157.8(13)
C42 Ir2 C43 C48 119.5(14)
Cl3 Ir2 C43 C48 -135.7(8)
Cl4 Ir2 C43 C48 60.2(11)
